data_7120914
loop_
_publ_author_name
'Kulmaczewski, Rafal'
'Trzop, Elzbieta'
'Kershaw Cook, Laurence J.'
'Collet, Eric'
'CHASTANET, Guillaume'
'Halcrow, Malcolm'

_publ_section_title
;
 Role of Symmetry Breaking in the Structural Trapping of Light-Induced
 Excited Spin States
;
_journal_name_full 'Chemical Communications'
_journal_paper_doi 10.1039/C7CC07990G
_journal_year 2017
_chemical_formula_moiety 'C28 H30 Fe N10 S2, 2(B F4), C H3 N O2'
_chemical_formula_sum 'C29 H33 B2 F8 Fe N11 O2 S2'
_chemical_formula_weight 861.25
_chemical_melting_point ?
_space_group_crystal_system monoclinic
_space_group_IT_number 14
_space_group_name_Hall '-P 2ybc'
_space_group_name_H-M_alt 'P 1 21/c 1'
_symmetry_space_group_name_Hall '-P 2ybc'
_symmetry_space_group_name_H-M 'P 1 21/c 1'
_atom_sites_solution_hydrogens geom
_atom_sites_solution_primary dual
_atom_sites_solution_secondary difmap
_audit_update_record
;
2017-07-28 deposited with the CCDC.
2017-11-20 downloaded from the CCDC.
;
_cell_angle_alpha 90
_cell_angle_beta 100.706(2)
_cell_angle_gamma 90
_cell_formula_units_Z 12
_cell_length_a 19.7255(5)
_cell_length_b 35.2106(8)
_cell_length_c 16.0710(4)
_cell_measurement_reflns_used 8965
_cell_measurement_temperature 15
_cell_measurement_theta_max 32.4840
_cell_measurement_theta_min 3.6050
_cell_volume 10967.8(5)
_computing_cell_refinement 'CrysAlisPro 1.171.38.41 (Rigaku OD, 2015)'
_computing_data_collection 'CrysAlisPro 1.171.37.31c (Rigaku OD, 2014)'
_computing_data_reduction 'CrysAlisPro 1.171.38.41 (Rigaku OD, 2015)'
_computing_molecular_graphics 'Mercury3.9 (2016)'
_computing_publication_material 'Olex2 (Dolomanov et al., 2009)'
_computing_structure_refinement 'ShelXL (Sheldrick, 2015)'
_computing_structure_solution 'ShelXT (Sheldrick, 2015)'
_diffrn_ambient_temperature 15
_diffrn_detector 'CCD plate'
_diffrn_detector_area_resol_mean 16.1852
_diffrn_detector_type Sapphire3
_diffrn_measured_fraction_theta_full 0.998
_diffrn_measured_fraction_theta_max 0.998
_diffrn_measurement_details
;
List of Runs (angles in degrees, time in seconds):

  # Type    Start    End  Width  t~exp~   \w     \q     \k     \f   Frames
#--------------------------------------------------------------------------
  1  \w     56.00 103.00   1.00    7.50    --   32.27  57.00 -30.00   47
  2  \w    -16.00  64.00   1.00    7.50    --   32.27  19.00 150.00   80
  3  \w    -94.00 -16.00   1.00    7.50    --  -30.39 -57.00-180.00   78
  4  \w   -107.00 -35.00   1.00    7.50    --  -30.39-178.00-180.00   72
;
_diffrn_measurement_device 'four-circle diffractometer'
_diffrn_measurement_device_type 'Xcalibur, Sapphire3'
_diffrn_measurement_method '\w scans'
_diffrn_orient_matrix_type 'CrysAlisPro convention (1999,Acta A55,543-557)'
_diffrn_orient_matrix_UB_11 -0.0157407000
_diffrn_orient_matrix_UB_12 -0.0011855000
_diffrn_orient_matrix_UB_13 -0.0360036000
_diffrn_orient_matrix_UB_21 -0.0167180000
_diffrn_orient_matrix_UB_22 0.0186206000
_diffrn_orient_matrix_UB_23 0.0003934000
_diffrn_orient_matrix_UB_31 0.0386048000
_diffrn_orient_matrix_UB_32 0.0075727000
_diffrn_orient_matrix_UB_33 -0.0066101000
_diffrn_radiation_monochromator graphite
_diffrn_radiation_probe x-ray
_diffrn_radiation_type MoK\a
_diffrn_radiation_wavelength 0.71073
_diffrn_reflns_av_R_equivalents 0.0594
_diffrn_reflns_av_unetI/netI 0.0957
_diffrn_reflns_Laue_measured_fraction_full 0.998
_diffrn_reflns_Laue_measured_fraction_max 0.998
_diffrn_reflns_limit_h_max 25
_diffrn_reflns_limit_h_min -24
_diffrn_reflns_limit_k_max 44
_diffrn_reflns_limit_k_min -38
_diffrn_reflns_limit_l_max 20
_diffrn_reflns_limit_l_min -20
_diffrn_reflns_number 53607
_diffrn_reflns_point_group_measured_fraction_full 0.998
_diffrn_reflns_point_group_measured_fraction_max 0.998
_diffrn_reflns_theta_full 25.242
_diffrn_reflns_theta_max 27.000
_diffrn_reflns_theta_min 2.961
_diffrn_source 'fine-focus sealed X-ray tube'
_diffrn_source_type 'Enhance (Mo) X-ray Source'
_exptl_absorpt_coefficient_mu 0.614
_exptl_absorpt_correction_T_max 0.978
_exptl_absorpt_correction_T_min 0.957
_exptl_absorpt_correction_type analytical
_exptl_absorpt_process_details
;
CrysAlisPro 1.171.38.41 (Rigaku Oxford Diffraction, 2015)
Analytical numeric absorption correction using a multifaceted crystal
            model based on expressions derived by R.C. Clark & J.S. Reid.
(Clark, R. C. & Reid, J. S. (1995). Acta Cryst. A51, 887-897)
Empirical absorption correction using spherical harmonics,
 implemented in SCALE3 ABSPACK scaling algorithm.
;
_exptl_crystal_colour 'dark orange'
_exptl_crystal_density_diffrn 1.565
_exptl_crystal_density_meas ?
_exptl_crystal_density_method none
_exptl_crystal_description block
_exptl_crystal_F_000 5280
_exptl_crystal_size_max 0.329
_exptl_crystal_size_mid 0.169
_exptl_crystal_size_min 0.132
_refine_diff_density_max 0.845
_refine_diff_density_min -0.623
_refine_diff_density_rms 0.098
_refine_ls_extinction_method none
_refine_ls_goodness_of_fit_ref 1.017
_refine_ls_hydrogen_treatment constr
_refine_ls_matrix_type full
_refine_ls_number_parameters 1501
_refine_ls_number_reflns 23910
_refine_ls_number_restraints 0
_refine_ls_restrained_S_all 1.017
_refine_ls_R_factor_all 0.0974
_refine_ls_R_factor_gt 0.0566
_refine_ls_shift/su_max 0.001
_refine_ls_shift/su_mean 0.000
_refine_ls_structure_factor_coef Fsqd
_refine_ls_weighting_details 'w=1/[\s^2^(Fo^2^)+(0.0363P)^2^+1.4286P] where P=(Fo^2^+2Fc^2^)/3'
_refine_ls_weighting_scheme calc
_refine_ls_wR_factor_gt 0.1060
_refine_ls_wR_factor_ref 0.1243
_reflns_Friedel_coverage 0.000
_reflns_number_gt 15924
_reflns_number_total 23910
_reflns_threshold_expression 'I > 2\s(I)'
_cod_data_source_file c7cc07990g1.cif
_cod_data_source_block rk137MeNO2_015K
_cod_depositor_comments
;
The following automatic conversions were performed:

'_chemical_melting_point' value 'not measured' was changed to '?' -
the value is undefined or not given.

'_exptl_crystal_density_meas' value 'not measured' was changed to '?'
- the value is perceived as not measured.

Automatic conversion script
Id: cif_fix_values 4973 2017-02-22 13:04:09Z antanas 
;
_cod_database_code 7120914
_shelx_space_group_comment
;
The symmetry employed for this shelxl refinement is uniquely defined
by the following loop, which should always be used as a source of
symmetry information in preference to the above space-group names.
They are only intended as comments.
;
_reflns_odcompleteness_completeness 99.78
_reflns_odcompleteness_iscentric 1
_reflns_odcompleteness_theta 26.32

loop_
_space_group_symop_operation_xyz
'x, y, z'
'-x, y+1/2, -z+1/2'
'-x, -y, -z'
'x, -y-1/2, z-1/2'

loop_
_atom_site_label
_atom_site_type_symbol
_atom_site_fract_x
_atom_site_fract_y
_atom_site_fract_z
_atom_site_U_iso_or_equiv
_atom_site_adp_type
_atom_site_occupancy
_atom_site_site_symmetry_order
_atom_site_calc_flag
_atom_site_refinement_flags_posn
Fe1 Fe 0.22117(2) 0.20670(2) 0.55142(3) 0.00766(11) Uani 1 1 d .
S1 S -0.10254(4) 0.23927(2) 0.49801(5) 0.01074(18) Uani 1 1 d .
S2 S 0.54141(4) 0.17806(3) 0.69860(6) 0.0184(2) Uani 1 1 d .
N7 N 0.31099(12) 0.15479(7) 0.49351(16) 0.0084(6) Uani 1 1 d .
N5 N 0.21379(12) 0.24432(7) 0.45806(16) 0.0089(6) Uani 1 1 d .
N3 N 0.12371(13) 0.21327(7) 0.52410(16) 0.0076(6) Uani 1 1 d .
N9 N 0.30368(13) 0.24902(7) 0.67950(16) 0.0096(6) Uani 1 1 d .
N4 N 0.14628(12) 0.25403(7) 0.42526(16) 0.0084(6) Uani 1 1 d .
N8 N 0.31776(13) 0.20116(7) 0.59133(16) 0.0088(6) Uani 1 1 d .
N2 N 0.12203(12) 0.17194(7) 0.63147(16) 0.0080(6) Uani 1 1 d .
N6 N 0.24269(12) 0.16640(7) 0.47464(16) 0.0080(6) Uani 1 1 d .
N1 N 0.19205(12) 0.17001(7) 0.63110(16) 0.0083(6) Uani 1 1 d .
N10 N 0.23637(13) 0.24696(7) 0.63727(16) 0.0097(6) Uani 1 1 d .
C5 C 0.01487(15) 0.20509(9) 0.56615(19) 0.0082(7) Uani 1 1 d .
H5 H -0.0120 0.1934 0.6022 0.010 Uiso 1 1 calc R
C10 C 0.20880(16) 0.28459(9) 0.3480(2) 0.0130(7) Uani 1 1 d .
H10 H 0.2233 0.3003 0.3066 0.016 Uiso 1 1 calc R
C9 C 0.14271(16) 0.27830(9) 0.3584(2) 0.0103(7) Uani 1 1 d .
H9 H 0.1020 0.2888 0.3254 0.012 Uiso 1 1 calc R
C23 C 0.31287(17) 0.27883(9) 0.7343(2) 0.0115(7) Uani 1 1 d .
H23 H 0.3547 0.2861 0.7703 0.014 Uiso 1 1 calc R
C19 C 0.42182(16) 0.16678(9) 0.5911(2) 0.0105(7) Uani 1 1 d .
H19 H 0.4460 0.1474 0.5675 0.013 Uiso 1 1 calc R
C28 C 0.61540(18) 0.17452(11) 0.8579(2) 0.0232(9) Uani 1 1 d .
H28A H 0.5966 0.1489 0.8607 0.035 Uiso 1 1 calc GR
H28B H 0.6273 0.1851 0.9151 0.035 Uiso 1 1 calc GR
H28C H 0.6569 0.1734 0.8325 0.035 Uiso 1 1 calc GR
C2 C 0.16141(16) 0.12631(9) 0.7201(2) 0.0128(7) Uani 1 1 d .
H2 H 0.1650 0.1062 0.7602 0.015 Uiso 1 1 calc R
C8 C 0.09555(15) 0.23851(9) 0.4659(2) 0.0094(7) Uani 1 1 d .
C14 C -0.08623(17) 0.31668(9) 0.4929(2) 0.0166(8) Uani 1 1 d .
H14A H -0.1039 0.3183 0.5459 0.025 Uiso 1 1 calc GR
H14B H -0.0963 0.3404 0.4611 0.025 Uiso 1 1 calc GR
H14C H -0.0362 0.3126 0.5057 0.025 Uiso 1 1 calc GR
C16 C 0.26549(16) 0.12420(9) 0.3785(2) 0.0109(7) Uani 1 1 d .
H16 H 0.2589 0.1079 0.3305 0.013 Uiso 1 1 calc R
C6 C -0.01424(15) 0.23150(9) 0.5040(2) 0.0098(7) Uani 1 1 d .
C3 C 0.10289(16) 0.14551(9) 0.68416(19) 0.0104(7) Uani 1 1 d .
H3 H 0.0576 0.1412 0.6942 0.012 Uiso 1 1 calc R
C11 C 0.25108(16) 0.26314(9) 0.4106(2) 0.0108(7) Uani 1 1 d .
H11 H 0.3000 0.2622 0.4182 0.013 Uiso 1 1 calc R
C22 C 0.34971(15) 0.22239(9) 0.65563(19) 0.0084(7) Uani 1 1 d .
C7 C 0.02659(15) 0.24866(9) 0.4526(2) 0.0093(7) Uani 1 1 d .
H7 H 0.0079 0.2665 0.4102 0.011 Uiso 1 1 calc R
C24 C 0.25026(16) 0.29629(9) 0.7276(2) 0.0120(7) Uani 1 1 d .
H24 H 0.2397 0.3180 0.7579 0.014 Uiso 1 1 calc R
C21 C 0.41796(15) 0.21788(9) 0.6919(2) 0.0111(7) Uani 1 1 d .
H21 H 0.4394 0.2336 0.7373 0.013 Uiso 1 1 calc R
C20 C 0.45452(16) 0.18928(10) 0.6596(2) 0.0123(7) Uani 1 1 d .
C15 C 0.21578(16) 0.14739(9) 0.40503(19) 0.0098(7) Uani 1 1 d .
H15 H 0.1691 0.1493 0.3769 0.012 Uiso 1 1 calc R
C1 C 0.21503(16) 0.14252(9) 0.6853(2) 0.0104(7) Uani 1 1 d .
H1 H 0.2619 0.1347 0.6989 0.012 Uiso 1 1 calc R
C25 C 0.20453(16) 0.27552(9) 0.6666(2) 0.0109(7) Uani 1 1 d .
H25 H 0.1570 0.2813 0.6489 0.013 Uiso 1 1 calc R
C13 C -0.19942(16) 0.28783(10) 0.4219(2) 0.0165(8) Uani 1 1 d .
H13A H -0.2201 0.2660 0.3888 0.025 Uiso 1 1 calc GR
H13B H -0.2122 0.3112 0.3899 0.025 Uiso 1 1 calc GR
H13C H -0.2163 0.2889 0.4755 0.025 Uiso 1 1 calc GR
C12 C -0.12072(16) 0.28367(9) 0.4401(2) 0.0120(7) Uani 1 1 d .
H12 H -0.1034 0.2822 0.3855 0.014 Uiso 1 1 calc R
C17 C 0.32544(16) 0.12969(9) 0.4356(2) 0.0114(7) Uani 1 1 d .
H17 H 0.3688 0.1181 0.4347 0.014 Uiso 1 1 calc R
C26 C 0.56149(16) 0.19975(9) 0.8037(2) 0.0133(7) Uani 1 1 d .
H26 H 0.5188 0.2000 0.8289 0.016 Uiso 1 1 calc R
C4 C 0.08359(15) 0.19696(9) 0.57253(19) 0.0078(7) Uani 1 1 d .
C27 C 0.58700(19) 0.24002(10) 0.7996(3) 0.0262(9) Uani 1 1 d .
H27A H 0.6281 0.2402 0.7734 0.039 Uiso 1 1 calc GR
H27B H 0.5987 0.2505 0.8570 0.039 Uiso 1 1 calc GR
H27C H 0.5508 0.2555 0.7657 0.039 Uiso 1 1 calc GR
C18 C 0.35336(16) 0.17410(9) 0.56012(19) 0.0084(7) Uani 1 1 d .
Fe1B Fe 0.77999(2) 0.37055(2) 0.92298(3) 0.00798(11) Uani 1 1 d .
S2B S 1.10380(4) 0.40224(2) 0.99110(5) 0.01075(18) Uani 1 1 d .
S1B S 0.46074(4) 0.35368(2) 0.75862(5) 0.01373(19) Uani 1 1 d .
N5B N 0.77392(13) 0.40963(8) 0.83516(17) 0.0109(6) Uani 1 1 d .
N3B N 0.68422(13) 0.36826(7) 0.87745(16) 0.0092(6) Uani 1 1 d .
N10B N 0.78458(13) 0.40932(8) 1.01361(17) 0.0107(6) Uani 1 1 d .
N1B N 0.75101(12) 0.33167(7) 0.99793(16) 0.0090(6) Uani 1 1 d .
N9B N 0.85199(12) 0.41759(7) 1.05094(16) 0.0091(6) Uani 1 1 d .
N4B N 0.70810(13) 0.41398(8) 0.78931(17) 0.0106(6) Uani 1 1 d .
N7B N 0.88145(13) 0.33309(7) 0.85181(16) 0.0087(6) Uani 1 1 d .
N8B N 0.87734(12) 0.37507(7) 0.95678(16) 0.0085(6) Uani 1 1 d .
N6B N 0.81098(13) 0.33218(8) 0.84793(17) 0.0106(6) Uani 1 1 d .
N2B N 0.68145(12) 0.32300(7) 0.97544(16) 0.0086(6) Uani 1 1 d .
C15B C 0.78857(17) 0.30473(9) 0.7937(2) 0.0120(7) Uani 1 1 d .
H15B H 0.7415 0.2976 0.7775 0.014 Uiso 1 1 calc R
C20B C 1.01531(15) 0.39326(9) 0.9813(2) 0.0097(7) Uani 1 1 d .
C13B C 0.35959(17) 0.39013(11) 0.6549(2) 0.0199(8) Uani 1 1 d .
H13D H 0.3617 0.3686 0.6169 0.030 Uiso 1 1 calc GR
H13E H 0.3423 0.4125 0.6214 0.030 Uiso 1 1 calc GR
H13F H 0.3285 0.3840 0.6940 0.030 Uiso 1 1 calc GR
C10B C 0.77118(17) 0.45704(10) 0.7410(2) 0.0145(7) Uani 1 1 d .
H10B H 0.7862 0.4773 0.7097 0.017 Uiso 1 1 calc R
C5B C 0.57462(16) 0.33891(9) 0.8737(2) 0.0109(7) Uani 1 1 d .
H5B H 0.5469 0.3211 0.8966 0.013 Uiso 1 1 calc R
C6B C 0.54709(16) 0.36219(9) 0.8043(2) 0.0111(7) Uani 1 1 d .
C18B C 0.91874(16) 0.35794(9) 0.9114(2) 0.0102(7) Uani 1 1 d .
C4B C 0.64340(16) 0.34326(9) 0.9066(2) 0.0093(7) Uani 1 1 d .
C9B C 0.70623(17) 0.44257(9) 0.7317(2) 0.0117(7) Uani 1 1 d .
H9B H 0.6669 0.4508 0.6924 0.014 Uiso 1 1 calc R
C26B C 1.11635(16) 0.44885(9) 1.0412(2) 0.0113(7) Uani 1 1 d .
H26B H 1.0951 0.4491 1.0931 0.014 Uiso 1 1 calc R
C25B C 0.74606(16) 0.43005(9) 1.0550(2) 0.0116(7) Uani 1 1 d .
H25B H 0.6971 0.4306 1.0428 0.014 Uiso 1 1 calc R
C14B C 0.43005(17) 0.42945(10) 0.7698(2) 0.0160(8) Uani 1 1 d .
H14D H 0.3983 0.4224 0.8074 0.024 Uiso 1 1 calc GR
H14E H 0.4147 0.4533 0.7407 0.024 Uiso 1 1 calc GR
H14F H 0.4766 0.4328 0.8032 0.024 Uiso 1 1 calc GR
C11B C 0.81145(17) 0.43599(9) 0.8063(2) 0.0129(7) Uani 1 1 d .
H11B H 0.8592 0.4401 0.8269 0.016 Uiso 1 1 calc R
C7B C 0.58879(15) 0.38898(9) 0.7731(2) 0.0113(7) Uani 1 1 d .
H7B H 0.5707 0.4053 0.7273 0.014 Uiso 1 1 calc R
C2B C 0.71987(15) 0.29001(9) 1.0901(2) 0.0115(7) Uani 1 1 d .
H2B H 0.7229 0.2734 1.1372 0.014 Uiso 1 1 calc R
C8B C 0.65699(16) 0.39042(9) 0.8117(2) 0.0103(7) Uani 1 1 d .
C3B C 0.66242(16) 0.29791(9) 1.0307(2) 0.0134(7) Uani 1 1 d .
H3B H 0.6176 0.2877 1.0285 0.016 Uiso 1 1 calc R
C17B C 0.90145(16) 0.30605(9) 0.8013(2) 0.0122(7) Uani 1 1 d .
H17B H 0.9473 0.3010 0.7940 0.015 Uiso 1 1 calc R
C21B C 0.97292(15) 0.41116(9) 1.0302(2) 0.0100(7) Uani 1 1 d .
H21B H 0.9906 0.4294 1.0722 0.012 Uiso 1 1 calc R
C1B C 0.77355(16) 0.31155(9) 1.0669(2) 0.0099(7) Uani 1 1 d .
H1B H 0.8198 0.3116 1.0969 0.012 Uiso 1 1 calc R
C23B C 0.85384(16) 0.44293(9) 1.1152(2) 0.0104(7) Uani 1 1 d .
H23B H 0.8939 0.4529 1.1504 0.012 Uiso 1 1 calc R
C28B C 1.19403(16) 0.45449(10) 1.0665(2) 0.0160(8) Uani 1 1 d .
H28D H 1.2134 0.4346 1.1067 0.024 Uiso 1 1 calc GR
H28E H 1.2035 0.4795 1.0931 0.024 Uiso 1 1 calc GR
H28F H 1.2152 0.4530 1.0160 0.024 Uiso 1 1 calc GR
C16B C 0.84323(16) 0.28745(9) 0.7630(2) 0.0133(7) Uani 1 1 d .
H16B H 0.8403 0.2671 0.7237 0.016 Uiso 1 1 calc R
C12B C 0.43099(16) 0.39825(9) 0.7047(2) 0.0130(7) Uani 1 1 d .
H12B H 0.4624 0.4056 0.6652 0.016 Uiso 1 1 calc R
C24B C 0.78712(16) 0.45117(9) 1.1195(2) 0.0120(7) Uani 1 1 d .
H24B H 0.7715 0.4679 1.1583 0.014 Uiso 1 1 calc R
C27B C 1.08329(16) 0.47970(10) 0.9804(2) 0.0149(8) Uani 1 1 d .
H27D H 1.1054 0.4802 0.9307 0.022 Uiso 1 1 calc GR
H27E H 1.0892 0.5044 1.0090 0.022 Uiso 1 1 calc GR
H27F H 1.0340 0.4743 0.9626 0.022 Uiso 1 1 calc GR
C19B C 0.98827(15) 0.36594(9) 0.9206(2) 0.0110(7) Uani 1 1 d .
H19B H 1.0166 0.3535 0.8872 0.013 Uiso 1 1 calc R
C22B C 0.90410(16) 0.40103(9) 1.01436(19) 0.0087(7) Uani 1 1 d .
Fe1C Fe 0.76952(2) 0.45862(2) 0.42742(3) 0.00761(11) Uani 1 1 d .
S1C S 0.44949(4) 0.49225(2) 0.29211(5) 0.01176(18) Uani 1 1 d .
S2C S 1.09581(4) 0.43230(2) 0.50186(5) 0.01155(18) Uani 1 1 d .
N6C N 0.77414(12) 0.41817(7) 0.51495(16) 0.0089(6) Uani 1 1 d .
N3C N 0.67293(13) 0.46522(7) 0.39077(16) 0.0086(6) Uani 1 1 d .
N5C N 0.75234(12) 0.42130(7) 0.33496(16) 0.0083(6) Uani 1 1 d .
N1C N 0.75117(12) 0.49738(7) 0.50884(16) 0.0082(6) Uani 1 1 d .
N8C N 0.86661(13) 0.45216(7) 0.45749(16) 0.0087(6) Uani 1 1 d .
N4C N 0.68469(12) 0.42194(7) 0.29164(16) 0.0081(6) Uani 1 1 d .
N7C N 0.84194(12) 0.40971(7) 0.55213(16) 0.0087(6) Uani 1 1 d .
N10C N 0.80034(12) 0.49689(7) 0.35197(17) 0.0093(6) Uani 1 1 d .
N9C N 0.87081(12) 0.49498(7) 0.35406(16) 0.0088(6) Uani 1 1 d .
N2C N 0.68232(13) 0.50805(8) 0.49649(17) 0.0104(6) Uani 1 1 d .
C13C C 0.40409(18) 0.42534(10) 0.2106(3) 0.0283(10) Uani 1 1 d .
H13G H 0.4437 0.4128 0.2459 0.042 Uiso 1 1 calc GR
H13H H 0.3917 0.4118 0.1567 0.042 Uiso 1 1 calc GR
H13I H 0.3648 0.4251 0.2400 0.042 Uiso 1 1 calc GR
C22C C 0.90835(16) 0.47042(9) 0.4141(2) 0.0093(7) Uani 1 1 d .
C25C C 0.77837(16) 0.52382(9) 0.2957(2) 0.0119(7) Uani 1 1 d .
H25C H 0.7316 0.5316 0.2803 0.014 Uiso 1 1 calc R
C10C C 0.73591(16) 0.37759(9) 0.2307(2) 0.0115(7) Uani 1 1 d .
H10C H 0.7453 0.3578 0.1944 0.014 Uiso 1 1 calc R
C26C C 1.11234(16) 0.38324(9) 0.5362(2) 0.0108(7) Uani 1 1 d .
H26C H 1.0882 0.3777 0.5843 0.013 Uiso 1 1 calc R
C1C C 0.78156(16) 0.51758(9) 0.5747(2) 0.0098(7) Uani 1 1 d .
H1C H 0.8294 0.5164 0.5982 0.012 Uiso 1 1 calc R
C27C C 1.19012(15) 0.38062(10) 0.5667(2) 0.0151(8) Uani 1 1 d .
H27G H 1.2138 0.3880 0.5208 0.023 Uiso 1 1 calc GR
H27H H 1.2026 0.3545 0.5840 0.023 Uiso 1 1 calc GR
H27I H 1.2039 0.3977 0.6151 0.023 Uiso 1 1 calc GR
C18C C 0.89393(16) 0.42673(9) 0.5164(2) 0.0094(7) Uani 1 1 d .
C28C C 1.08658(17) 0.35599(10) 0.4634(2) 0.0186(8) Uani 1 1 d .
H28G H 1.0376 0.3608 0.4414 0.028 Uiso 1 1 calc GR
H28H H 1.0925 0.3298 0.4838 0.028 Uiso 1 1 calc GR
H28I H 1.1130 0.3599 0.4181 0.028 Uiso 1 1 calc GR
C5C C 0.56913(16) 0.49856(9) 0.4006(2) 0.0107(7) Uani 1 1 d .
H5C H 0.5453 0.5163 0.4293 0.013 Uiso 1 1 calc R
C15C C 0.73595(16) 0.39591(9) 0.5527(2) 0.0109(7) Uani 1 1 d .
H15C H 0.6870 0.3951 0.5395 0.013 Uiso 1 1 calc R
C21C C 0.97820(15) 0.46415(9) 0.4262(2) 0.0105(7) Uani 1 1 d .
H21C H 1.0065 0.4773 0.3940 0.013 Uiso 1 1 calc R
C9C C 0.67450(16) 0.39574(9) 0.2288(2) 0.0115(7) Uani 1 1 d .
H9C H 0.6325 0.3909 0.1907 0.014 Uiso 1 1 calc R
C8C C 0.64001(16) 0.44695(9) 0.3224(2) 0.0090(7) Uani 1 1 d .
C23C C 0.89091(16) 0.52081(9) 0.3006(2) 0.0119(7) Uani 1 1 d .
H23C H 0.9367 0.5251 0.2920 0.014 Uiso 1 1 calc R
C16C C 0.77661(16) 0.37344(9) 0.6151(2) 0.0120(7) Uani 1 1 d .
H16C H 0.7608 0.3553 0.6510 0.014 Uiso 1 1 calc R
C20C C 1.00617(15) 0.43756(9) 0.4880(2) 0.0099(7) Uani 1 1 d .
C11C C 0.78262(16) 0.39437(9) 0.2978(2) 0.0108(7) Uani 1 1 d .
H11C H 0.8297 0.3872 0.3140 0.013 Uiso 1 1 calc R
C24C C 0.83293(16) 0.53938(9) 0.2616(2) 0.0125(7) Uani 1 1 d .
H24C H 0.8300 0.5588 0.2200 0.015 Uiso 1 1 calc R
C2C C 0.73430(16) 0.54089(9) 0.6052(2) 0.0119(7) Uani 1 1 d .
H2C H 0.7436 0.5579 0.6519 0.014 Uiso 1 1 calc R
C7C C 0.57145(15) 0.45286(9) 0.2878(2) 0.0094(7) Uani 1 1 d .
H7C H 0.5495 0.4395 0.2388 0.011 Uiso 1 1 calc R
C3C C 0.67163(17) 0.53418(9) 0.5541(2) 0.0116(7) Uani 1 1 d .
H3C H 0.6289 0.5457 0.5583 0.014 Uiso 1 1 calc R
C17C C 0.84346(16) 0.38292(9) 0.6137(2) 0.0103(7) Uani 1 1 d .
H17C H 0.8834 0.3728 0.6489 0.012 Uiso 1 1 calc R
C6C C 0.53596(15) 0.47920(9) 0.3281(2) 0.0097(7) Uani 1 1 d .
C14C C 0.36045(17) 0.48804(11) 0.1451(2) 0.0223(9) Uani 1 1 d .
H14G H 0.3241 0.4894 0.1791 0.033 Uiso 1 1 calc GR
H14H H 0.3427 0.4751 0.0915 0.033 Uiso 1 1 calc GR
H14I H 0.3751 0.5138 0.1334 0.033 Uiso 1 1 calc GR
C4C C 0.63823(16) 0.49055(9) 0.4283(2) 0.0102(7) Uani 1 1 d .
C12C C 0.42262(17) 0.46576(10) 0.1942(2) 0.0176(8) Uani 1 1 d .
H12C H 0.4608 0.4659 0.1611 0.021 Uiso 1 1 calc R
C19C C 0.96368(16) 0.41847(9) 0.5348(2) 0.0111(7) Uani 1 1 d .
H19C H 0.9819 0.4006 0.5774 0.013 Uiso 1 1 calc R
F1C F 0.93527(9) 0.48794(5) 0.83368(12) 0.0175(4) Uani 1 1 d .
F4C F 0.99538(9) 0.53378(5) 0.77914(12) 0.0172(4) Uani 1 1 d .
F3C F 0.93699(9) 0.48837(5) 0.69175(11) 0.0130(4) Uani 1 1 d .
F2C F 0.87735(9) 0.53414(5) 0.74919(12) 0.0175(5) Uani 1 1 d .
B1C B 0.93588(19) 0.51108(11) 0.7638(2) 0.0125(8) Uani 1 1 d .
F6C F 0.47595(9) 0.42716(6) 0.49889(13) 0.0237(5) Uani 1 1 d .
F7C F 0.57243(9) 0.40639(5) 0.45378(12) 0.0184(5) Uani 1 1 d .
F5C F 0.54414(10) 0.38126(6) 0.57209(12) 0.0226(5) Uani 1 1 d .
F8C F 0.58257(11) 0.44259(6) 0.57197(13) 0.0308(6) Uani 1 1 d .
B2C B 0.5434(2) 0.41433(11) 0.5237(2) 0.0146(9) Uani 1 1 d .
F2 F 0.00203(9) 0.14140(5) 0.20853(12) 0.0162(4) Uani 1 1 d .
F4 F 0.11991(9) 0.14186(6) 0.23037(12) 0.0191(5) Uani 1 1 d .
F3 F 0.06294(9) 0.18586(5) 0.29615(11) 0.0140(4) Uani 1 1 d .
F1 F 0.05778(9) 0.18864(6) 0.15261(12) 0.0192(5) Uani 1 1 d .
B1 B 0.06051(19) 0.16448(12) 0.2215(2) 0.0136(8) Uani 1 1 d .
F8B F 0.48466(9) 0.39460(5) 0.97084(11) 0.0141(4) Uani 1 1 d .
F7B F 0.59175(9) 0.37998(5) 1.04583(11) 0.0148(4) Uani 1 1 d .
F5B F 0.57607(9) 0.43330(5) 0.96367(12) 0.0155(4) Uani 1 1 d .
F6B F 0.53199(9) 0.42994(5) 1.08549(11) 0.0163(4) Uani 1 1 d .
B2B B 0.54666(18) 0.40928(11) 1.0165(2) 0.0125(8) Uani 1 1 d .
F7 F 0.41288(9) 0.25470(5) 0.50967(11) 0.0146(4) Uani 1 1 d .
F5 F 0.44003(13) 0.26161(6) 0.38007(13) 0.0398(7) Uani 1 1 d .
F6 F 0.39702(10) 0.20575(5) 0.41456(12) 0.0189(5) Uani 1 1 d .
F8 F 0.50450(10) 0.22291(7) 0.47840(15) 0.0438(7) Uani 1 1 d .
B2 B 0.4384(2) 0.23626(12) 0.4446(2) 0.0155(9) Uani 1 1 d .
F4B F 0.98332(9) 0.30737(5) 1.27773(12) 0.0168(4) Uani 1 1 d .
F2B F 0.86582(9) 0.31437(6) 1.24879(12) 0.0194(5) Uani 1 1 d .
F3B F 0.93433(9) 0.36240(6) 1.31346(12) 0.0200(5) Uani 1 1 d .
F1B F 0.93280(9) 0.34842(5) 1.17449(11) 0.0143(4) Uani 1 1 d .
B1B B 0.92852(19) 0.33318(12) 1.2540(2) 0.0142(9) Uani 1 1 d .
O1C O 0.65170(12) 0.49087(7) 0.16221(15) 0.0180(6) Uani 1 1 d .
O2C O 0.69058(11) 0.53554(7) 0.09143(15) 0.0184(6) Uani 1 1 d .
N11C N 0.64432(14) 0.51435(8) 0.10534(18) 0.0140(6) Uani 1 1 d .
C29C C 0.57551(16) 0.51694(10) 0.0490(2) 0.0194(8) Uani 1 1 d .
H29A H 0.5693 0.4953 0.0101 0.029 Uiso 1 1 calc GR
H29B H 0.5726 0.5406 0.0165 0.029 Uiso 1 1 calc GR
H29C H 0.5394 0.5166 0.0834 0.029 Uiso 1 1 calc GR
O1B O 0.66222(13) 0.30034(8) 0.57959(19) 0.0317(7) Uani 1 1 d .
O2B O 0.63154(13) 0.31499(8) 0.69589(17) 0.0307(7) Uani 1 1 d .
N11B N 0.61830(15) 0.30440(8) 0.6233(2) 0.0207(7) Uani 1 1 d .
C29B C 0.54543(17) 0.29502(10) 0.5873(2) 0.0210(8) Uani 1 1 d .
H29D H 0.5364 0.2684 0.5995 0.031 Uiso 1 1 calc GR
H29E H 0.5369 0.2990 0.5259 0.031 Uiso 1 1 calc GR
H29F H 0.5148 0.3115 0.6128 0.031 Uiso 1 1 calc GR
O2 O 0.37287(15) 0.15390(8) 0.79949(18) 0.0385(8) Uani 1 1 d .
O1 O 0.30948(13) 0.12915(8) 0.88118(17) 0.0313(7) Uani 1 1 d .
N11 N 0.36160(17) 0.14490(9) 0.8693(2) 0.0260(8) Uani 1 1 d .
C29 C 0.4167(2) 0.15322(12) 0.9434(2) 0.0365(11) Uani 1 1 d .
H29G H 0.4096 0.1786 0.9651 0.055 Uiso 1 1 calc GR
H29H H 0.4618 0.1521 0.9262 0.055 Uiso 1 1 calc GR
H29I H 0.4151 0.1344 0.9879 0.055 Uiso 1 1 calc GR

loop_
_atom_site_aniso_label
_atom_site_aniso_U_11
_atom_site_aniso_U_22
_atom_site_aniso_U_33
_atom_site_aniso_U_23
_atom_site_aniso_U_13
_atom_site_aniso_U_12
Fe1 0.0063(2) 0.0081(2) 0.0086(2) -0.00044(19) 0.00158(19) 0.00032(18)
S1 0.0060(4) 0.0110(4) 0.0155(4) 0.0025(3) 0.0026(3) 0.0008(3)
S2 0.0090(4) 0.0272(5) 0.0170(5) -0.0096(4) -0.0025(4) 0.0044(4)
N7 0.0042(12) 0.0092(15) 0.0116(14) -0.0015(11) 0.0012(11) 0.0032(10)
N5 0.0054(12) 0.0094(15) 0.0118(14) -0.0022(11) 0.0012(11) -0.0003(11)
N3 0.0088(13) 0.0072(14) 0.0068(13) -0.0014(11) 0.0011(11) 0.0004(11)
N9 0.0081(13) 0.0088(15) 0.0120(14) -0.0005(11) 0.0019(11) -0.0002(11)
N4 0.0058(12) 0.0104(15) 0.0086(14) 0.0011(11) 0.0003(11) -0.0001(11)
N8 0.0085(13) 0.0086(15) 0.0089(14) -0.0019(11) 0.0005(11) 0.0000(11)
N2 0.0060(12) 0.0074(14) 0.0106(14) 0.0002(11) 0.0014(11) 0.0023(10)
N6 0.0059(13) 0.0083(14) 0.0104(14) 0.0011(11) 0.0029(11) 0.0007(10)
N1 0.0056(12) 0.0087(15) 0.0109(14) -0.0035(11) 0.0023(11) -0.0011(10)
N10 0.0071(13) 0.0096(15) 0.0121(14) 0.0008(11) 0.0009(11) 0.0009(11)
C5 0.0117(15) 0.0062(16) 0.0085(16) -0.0018(13) 0.0064(13) -0.0014(13)
C10 0.0129(16) 0.0119(18) 0.0143(18) 0.0019(14) 0.0031(14) 0.0018(13)
C9 0.0134(16) 0.0088(17) 0.0084(16) 0.0032(13) 0.0007(14) 0.0000(13)
C23 0.0156(17) 0.0088(17) 0.0095(17) -0.0001(13) 0.0011(14) -0.0034(13)
C19 0.0107(16) 0.0109(18) 0.0110(17) -0.0017(13) 0.0051(14) 0.0024(13)
C28 0.0207(19) 0.027(2) 0.021(2) -0.0043(17) -0.0004(17) 0.0026(16)
C2 0.0163(17) 0.0095(18) 0.0124(17) 0.0024(14) 0.0020(14) -0.0018(14)
C8 0.0090(15) 0.0104(18) 0.0095(16) -0.0008(13) 0.0036(13) -0.0047(13)
C14 0.0167(17) 0.0127(19) 0.0206(19) -0.0019(15) 0.0042(15) 0.0005(14)
C16 0.0145(16) 0.0106(18) 0.0080(16) -0.0025(13) 0.0033(14) -0.0012(13)
C6 0.0082(15) 0.0070(17) 0.0133(17) -0.0027(13) -0.0001(13) -0.0004(12)
C3 0.0104(16) 0.0119(18) 0.0091(16) 0.0003(13) 0.0026(13) -0.0006(13)
C11 0.0093(16) 0.0095(18) 0.0145(17) -0.0015(14) 0.0047(14) 0.0007(13)
C22 0.0109(16) 0.0075(17) 0.0075(16) 0.0037(13) 0.0031(13) -0.0008(13)
C7 0.0103(16) 0.0048(16) 0.0122(17) -0.0010(13) 0.0003(13) 0.0016(12)
C24 0.0170(17) 0.0087(17) 0.0110(17) -0.0008(13) 0.0039(14) 0.0013(14)
C21 0.0103(16) 0.0149(18) 0.0076(16) 0.0005(13) -0.0001(13) -0.0025(13)
C20 0.0105(16) 0.0153(19) 0.0106(17) 0.0009(14) 0.0009(14) -0.0018(13)
C15 0.0105(15) 0.0117(18) 0.0075(16) 0.0026(13) 0.0025(13) -0.0030(13)
C1 0.0100(15) 0.0115(18) 0.0097(16) -0.0022(13) 0.0022(13) 0.0039(13)
C25 0.0100(16) 0.0117(18) 0.0112(17) 0.0022(14) 0.0026(14) 0.0014(13)
C13 0.0139(17) 0.015(2) 0.0196(19) 0.0044(15) 0.0004(15) 0.0037(14)
C12 0.0127(16) 0.0096(18) 0.0143(18) 0.0024(14) 0.0037(14) 0.0021(13)
C17 0.0119(16) 0.0123(18) 0.0117(17) 0.0023(14) 0.0066(14) 0.0023(13)
C26 0.0102(16) 0.019(2) 0.0107(17) -0.0036(14) 0.0018(14) 0.0008(14)
C4 0.0109(16) 0.0053(16) 0.0072(16) -0.0029(12) 0.0022(13) -0.0001(12)
C27 0.0205(19) 0.024(2) 0.032(2) -0.0062(18) 0.0007(18) -0.0018(17)
C18 0.0109(15) 0.0078(17) 0.0071(16) 0.0024(13) 0.0035(13) -0.0011(13)
Fe1B 0.0063(2) 0.0087(3) 0.0089(2) 0.00029(19) 0.00135(19) -0.00004(18)
S2B 0.0069(4) 0.0106(4) 0.0150(4) -0.0012(3) 0.0027(3) -0.0004(3)
S1B 0.0090(4) 0.0138(5) 0.0166(4) -0.0012(4) -0.0024(3) 0.0003(3)
N5B 0.0078(13) 0.0119(15) 0.0115(14) -0.0013(11) -0.0022(11) -0.0002(11)
N3B 0.0078(13) 0.0107(15) 0.0088(14) -0.0001(11) 0.0011(11) -0.0005(11)
N10B 0.0075(13) 0.0124(15) 0.0118(14) 0.0023(12) 0.0005(11) 0.0000(11)
N1B 0.0052(12) 0.0122(15) 0.0093(14) -0.0041(11) 0.0003(11) 0.0017(11)
N9B 0.0056(13) 0.0114(15) 0.0095(14) -0.0011(11) -0.0005(11) -0.0011(11)
N4B 0.0073(13) 0.0126(15) 0.0119(14) -0.0002(12) 0.0015(11) 0.0004(11)
N7B 0.0079(13) 0.0096(15) 0.0092(14) 0.0003(11) 0.0030(11) 0.0009(11)
N8B 0.0069(13) 0.0101(15) 0.0081(14) 0.0011(11) 0.0004(11) -0.0003(11)
N6B 0.0082(13) 0.0121(15) 0.0113(14) 0.0027(12) 0.0014(11) -0.0006(11)
N2B 0.0051(12) 0.0115(15) 0.0097(14) 0.0004(11) 0.0026(11) -0.0002(11)
C15B 0.0131(16) 0.0137(18) 0.0075(16) 0.0013(13) -0.0023(14) -0.0013(14)
C20B 0.0068(15) 0.0092(17) 0.0127(17) 0.0004(13) 0.0009(13) -0.0009(12)
C13B 0.0160(18) 0.026(2) 0.0164(19) 0.0063(16) -0.0004(15) 0.0013(15)
C10B 0.0196(18) 0.0100(18) 0.0150(18) 0.0006(14) 0.0059(15) -0.0018(14)
C5B 0.0097(16) 0.0102(18) 0.0126(17) -0.0029(13) 0.0014(14) -0.0014(13)
C6B 0.0103(16) 0.0119(18) 0.0115(17) -0.0033(14) 0.0029(14) 0.0027(13)
C18B 0.0109(16) 0.0103(18) 0.0087(16) 0.0045(13) 0.0003(13) -0.0004(13)
C4B 0.0109(16) 0.0069(17) 0.0106(17) -0.0013(13) 0.0036(13) 0.0011(13)
C9B 0.0145(17) 0.0108(18) 0.0092(17) 0.0018(13) 0.0009(14) 0.0009(13)
C26B 0.0096(16) 0.0121(18) 0.0128(17) -0.0017(14) 0.0034(14) -0.0007(13)
C25B 0.0083(15) 0.0120(18) 0.0147(17) 0.0014(14) 0.0027(14) 0.0006(13)
C14B 0.0145(17) 0.0138(19) 0.0196(19) 0.0051(15) 0.0026(15) 0.0025(14)
C11B 0.0142(17) 0.0109(18) 0.0136(18) -0.0026(14) 0.0023(14) -0.0016(14)
C7B 0.0111(16) 0.0099(18) 0.0121(17) -0.0011(14) -0.0003(14) 0.0035(13)
C2B 0.0124(16) 0.0111(18) 0.0119(17) 0.0040(14) 0.0048(14) 0.0032(13)
C8B 0.0124(16) 0.0091(17) 0.0099(17) -0.0038(13) 0.0035(14) 0.0011(13)
C3B 0.0092(16) 0.0130(19) 0.0189(18) -0.0017(15) 0.0051(14) -0.0002(13)
C17B 0.0112(16) 0.0127(18) 0.0131(17) -0.0006(14) 0.0031(14) 0.0008(13)
C21B 0.0083(15) 0.0116(18) 0.0096(17) 0.0019(13) 0.0005(13) -0.0007(13)
C1B 0.0070(15) 0.0113(18) 0.0106(17) 0.0007(13) -0.0003(13) 0.0039(13)
C23B 0.0116(16) 0.0090(17) 0.0102(17) -0.0016(13) 0.0005(14) -0.0024(13)
C28B 0.0118(16) 0.0152(19) 0.0206(19) -0.0049(15) 0.0020(15) -0.0034(14)
C16B 0.0150(17) 0.0117(18) 0.0126(17) -0.0047(14) 0.0009(14) -0.0006(14)
C12B 0.0104(16) 0.0173(19) 0.0113(17) 0.0028(14) 0.0016(14) -0.0009(14)
C24B 0.0140(16) 0.0093(18) 0.0126(17) -0.0010(14) 0.0022(14) 0.0001(13)
C27B 0.0138(17) 0.0148(19) 0.0167(18) 0.0032(15) 0.0046(15) -0.0021(14)
C19B 0.0077(15) 0.0097(18) 0.0158(18) 0.0016(14) 0.0028(14) 0.0023(13)
C22B 0.0123(16) 0.0081(17) 0.0064(16) 0.0013(13) 0.0037(13) 0.0017(13)
Fe1C 0.0057(2) 0.0084(2) 0.0086(2) 0.00031(18) 0.00114(18) 0.00081(18)
S1C 0.0072(4) 0.0154(5) 0.0119(4) -0.0029(3) -0.0005(3) 0.0012(3)
S2C 0.0055(4) 0.0097(4) 0.0189(5) 0.0028(3) 0.0009(3) 0.0004(3)
N6C 0.0055(12) 0.0108(15) 0.0106(14) 0.0006(11) 0.0018(11) 0.0014(11)
N3C 0.0078(13) 0.0102(15) 0.0077(14) 0.0025(11) 0.0009(11) -0.0005(11)
N5C 0.0056(12) 0.0106(15) 0.0093(14) 0.0021(11) 0.0029(11) -0.0003(11)
N1C 0.0063(13) 0.0087(14) 0.0094(14) 0.0006(11) 0.0015(11) 0.0013(10)
N8C 0.0105(13) 0.0067(14) 0.0085(14) -0.0014(11) 0.0009(11) 0.0006(11)
N4C 0.0058(12) 0.0097(15) 0.0087(14) -0.0005(11) 0.0009(11) -0.0009(11)
N7C 0.0052(12) 0.0096(15) 0.0114(14) 0.0005(11) 0.0016(11) 0.0021(11)
N10C 0.0037(12) 0.0103(15) 0.0136(14) -0.0035(11) 0.0010(11) 0.0028(11)
N9C 0.0060(13) 0.0107(15) 0.0104(14) 0.0015(11) 0.0033(11) 0.0016(11)
N2C 0.0069(13) 0.0109(15) 0.0122(14) -0.0003(11) -0.0008(11) 0.0020(11)
C13C 0.0161(19) 0.023(2) 0.045(3) -0.0149(19) 0.0049(18) 0.0006(16)
C22C 0.0107(15) 0.0079(17) 0.0085(16) -0.0004(13) -0.0004(13) -0.0024(13)
C25C 0.0122(16) 0.0102(18) 0.0123(17) -0.0005(14) -0.0002(14) 0.0041(13)
C10C 0.0131(16) 0.0103(18) 0.0109(17) -0.0004(13) 0.0019(14) -0.0021(13)
C26C 0.0098(16) 0.0086(17) 0.0146(17) 0.0036(14) 0.0035(14) 0.0005(13)
C1C 0.0075(15) 0.0104(18) 0.0120(17) 0.0034(13) 0.0029(13) -0.0024(13)
C27C 0.0086(16) 0.0148(19) 0.0203(19) 0.0027(15) -0.0012(15) 0.0036(14)
C18C 0.0114(16) 0.0086(17) 0.0083(16) -0.0035(13) 0.0015(13) -0.0019(13)
C28C 0.0156(18) 0.014(2) 0.025(2) -0.0053(16) 0.0014(16) 0.0020(14)
C5C 0.0108(16) 0.0119(18) 0.0103(17) 0.0010(13) 0.0044(14) 0.0012(13)
C15C 0.0088(15) 0.0129(18) 0.0114(17) 0.0016(14) 0.0033(13) -0.0014(13)
C21C 0.0081(15) 0.0085(17) 0.0158(18) 0.0000(13) 0.0044(14) -0.0015(13)
C9C 0.0100(16) 0.0120(18) 0.0129(17) -0.0015(14) 0.0032(14) -0.0025(13)
C8C 0.0131(16) 0.0056(17) 0.0089(16) 0.0008(13) 0.0036(14) 0.0005(13)
C23C 0.0123(16) 0.0125(18) 0.0119(17) 0.0010(14) 0.0045(14) -0.0031(13)
C16C 0.0145(17) 0.0142(19) 0.0092(17) 0.0043(14) 0.0070(14) 0.0018(14)
C20C 0.0059(15) 0.0108(18) 0.0117(17) -0.0014(13) -0.0020(13) 0.0004(13)
C11C 0.0124(16) 0.0078(17) 0.0138(17) 0.0022(14) 0.0066(14) 0.0014(13)
C24C 0.0142(16) 0.0118(18) 0.0120(17) 0.0039(14) 0.0036(14) 0.0018(14)
C2C 0.0155(17) 0.0125(18) 0.0076(16) 0.0005(13) 0.0020(14) 0.0009(14)
C7C 0.0101(15) 0.0082(17) 0.0097(16) 0.0005(13) 0.0012(13) 0.0000(13)
C3C 0.0137(16) 0.0107(18) 0.0101(17) -0.0011(13) 0.0018(14) 0.0029(13)
C17C 0.0126(16) 0.0082(17) 0.0101(17) 0.0023(13) 0.0019(14) 0.0013(13)
C6C 0.0061(15) 0.0130(18) 0.0094(16) 0.0023(13) 0.0001(13) -0.0014(13)
C14C 0.0135(18) 0.031(2) 0.020(2) -0.0099(17) -0.0023(16) 0.0063(16)
C4C 0.0106(16) 0.0085(17) 0.0115(17) 0.0001(13) 0.0021(14) 0.0000(13)
C12C 0.0116(17) 0.021(2) 0.0200(19) -0.0087(16) 0.0022(15) 0.0016(14)
C19C 0.0118(16) 0.0090(17) 0.0121(17) -0.0025(13) 0.0015(14) -0.0002(13)
F1C 0.0178(10) 0.0193(11) 0.0142(10) 0.0020(8) -0.0004(9) -0.0025(8)
F4C 0.0129(9) 0.0163(11) 0.0208(11) -0.0023(8) -0.0006(9) -0.0031(8)
F3C 0.0126(9) 0.0138(11) 0.0127(10) -0.0025(8) 0.0030(8) -0.0019(8)
F2C 0.0138(10) 0.0200(12) 0.0171(11) -0.0038(8) -0.0014(9) 0.0027(8)
B1C 0.0093(18) 0.016(2) 0.012(2) 0.0005(16) 0.0020(16) -0.0009(15)
F6C 0.0132(10) 0.0261(13) 0.0314(13) 0.0045(10) 0.0030(9) 0.0084(9)
F7C 0.0176(10) 0.0188(12) 0.0207(11) 0.0013(9) 0.0080(9) 0.0014(8)
F5C 0.0276(11) 0.0226(12) 0.0191(11) 0.0088(9) 0.0084(9) 0.0079(9)
F8C 0.0407(14) 0.0207(13) 0.0242(12) -0.0077(10) -0.0119(11) 0.0081(10)
B2C 0.0133(19) 0.017(2) 0.011(2) -0.0011(16) -0.0016(16) 0.0041(16)
F2 0.0116(9) 0.0172(11) 0.0189(11) -0.0039(8) 0.0008(8) -0.0042(8)
F4 0.0123(10) 0.0286(12) 0.0151(10) -0.0063(9) -0.0010(8) 0.0037(9)
F3 0.0130(9) 0.0159(11) 0.0130(10) -0.0026(8) 0.0024(8) -0.0019(8)
F1 0.0152(10) 0.0292(13) 0.0130(10) 0.0041(9) 0.0019(9) -0.0046(9)
B1 0.0104(18) 0.019(2) 0.012(2) -0.0030(17) 0.0033(16) -0.0021(16)
F8B 0.0085(9) 0.0167(11) 0.0158(10) 0.0007(8) -0.0013(8) -0.0025(8)
F7B 0.0142(10) 0.0148(11) 0.0148(10) -0.0008(8) 0.0008(8) 0.0053(8)
F5B 0.0131(10) 0.0175(11) 0.0164(10) 0.0010(8) 0.0040(8) -0.0044(8)
F6B 0.0182(10) 0.0195(11) 0.0119(10) -0.0026(8) 0.0045(8) 0.0036(8)
B2B 0.0081(17) 0.017(2) 0.0105(19) -0.0013(16) -0.0019(15) 0.0007(15)
F7 0.0131(9) 0.0167(11) 0.0151(10) 0.0008(8) 0.0050(8) 0.0021(8)
F5 0.0754(18) 0.0288(14) 0.0188(12) -0.0030(10) 0.0181(12) -0.0279(13)
F6 0.0227(11) 0.0174(11) 0.0147(10) 0.0006(9) -0.0015(9) -0.0035(9)
F8 0.0122(11) 0.0641(18) 0.0495(16) -0.0379(13) -0.0092(11) 0.0132(11)
B2 0.0137(19) 0.020(2) 0.013(2) -0.0024(17) 0.0029(17) -0.0013(16)
F4B 0.0119(10) 0.0200(11) 0.0177(11) 0.0052(9) 0.0007(8) 0.0040(8)
F2B 0.0105(10) 0.0301(13) 0.0169(11) 0.0054(9) 0.0009(9) -0.0026(9)
F3B 0.0151(10) 0.0281(13) 0.0161(11) -0.0061(9) 0.0012(9) 0.0063(9)
F1B 0.0136(9) 0.0153(11) 0.0141(10) 0.0027(8) 0.0028(8) 0.0028(8)
B1B 0.0107(18) 0.020(2) 0.013(2) 0.0026(17) 0.0034(16) 0.0020(16)
O1C 0.0201(13) 0.0178(14) 0.0166(13) 0.0049(11) 0.0048(11) 0.0016(10)
O2C 0.0153(12) 0.0150(14) 0.0244(14) 0.0015(11) 0.0024(11) -0.0047(10)
N11C 0.0139(14) 0.0136(16) 0.0140(15) -0.0012(12) 0.0017(12) 0.0026(12)
C29C 0.0121(17) 0.015(2) 0.028(2) -0.0037(16) -0.0052(16) 0.0022(14)
O1B 0.0239(15) 0.0289(17) 0.0449(19) -0.0035(14) 0.0129(14) -0.0016(12)
O2B 0.0229(14) 0.0386(18) 0.0266(16) -0.0115(13) -0.0053(13) 0.0081(12)
N11B 0.0210(16) 0.0152(17) 0.0239(18) -0.0078(14) -0.0008(15) 0.0039(13)
C29B 0.0144(17) 0.023(2) 0.023(2) -0.0012(17) -0.0036(16) 0.0002(15)
O2 0.0496(19) 0.0340(18) 0.0273(17) 0.0085(14) -0.0053(15) -0.0193(14)
O1 0.0265(15) 0.0332(18) 0.0325(17) 0.0070(13) 0.0015(13) -0.0063(13)
N11 0.0295(18) 0.0180(18) 0.0262(19) 0.0109(15) -0.0058(16) -0.0080(14)
C29 0.046(3) 0.031(3) 0.026(2) 0.0048(19) -0.012(2) -0.017(2)

loop_
_atom_type_symbol
_atom_type_description
_atom_type_scat_dispersion_real
_atom_type_scat_dispersion_imag
_atom_type_scat_source
C C 0.0033 0.0016 'International Tables Vol C Tables 4.2.6.8 and 6.1.1.4'
H H 0.0000 0.0000 'International Tables Vol C Tables 4.2.6.8 and 6.1.1.4'
B B 0.0013 0.0007 'International Tables Vol C Tables 4.2.6.8 and 6.1.1.4'
F F 0.0171 0.0103 'International Tables Vol C Tables 4.2.6.8 and 6.1.1.4'
Fe Fe 0.3463 0.8444 'International Tables Vol C Tables 4.2.6.8 and 6.1.1.4'
N N 0.0061 0.0033 'International Tables Vol C Tables 4.2.6.8 and 6.1.1.4'
O O 0.0106 0.0060 'International Tables Vol C Tables 4.2.6.8 and 6.1.1.4'
S S 0.1246 0.1234 'International Tables Vol C Tables 4.2.6.8 and 6.1.1.4'

loop_
_exptl_crystal_face_index_h
_exptl_crystal_face_index_k
_exptl_crystal_face_index_l
_exptl_crystal_face_perp_dist
-1 44 -12 0.1127
-1 -44 12 0.0147
22 -10 -2 0.0421
-21 14 1 0.2197
-4 -26 -22 0.0451
2 24 23 0.1139
-13 6 25 0.1857

loop_
_geom_angle_atom_site_label_1
_geom_angle_atom_site_label_2
_geom_angle_atom_site_label_3
_geom_angle
N3 Fe1 N5 79.38(11)
N3 Fe1 N6 105.53(10)
N3 Fe1 N1 80.00(11)
N3 Fe1 N10 95.17(11)
N8 Fe1 N5 104.54(11)
N8 Fe1 N3 173.69(11)
N8 Fe1 N6 79.60(10)
N8 Fe1 N1 96.19(11)
N8 Fe1 N10 79.89(11)
N6 Fe1 N5 90.09(11)
N6 Fe1 N1 93.27(11)
N1 Fe1 N5 159.26(10)
N10 Fe1 N5 91.69(11)
N10 Fe1 N6 159.19(10)
N10 Fe1 N1 92.37(11)
C6 S1 C12 105.19(15)
C20 S2 C26 105.37(16)
N6 N7 C18 116.1(2)
C17 N7 N6 111.3(2)
C17 N7 C18 132.0(3)
N4 N5 Fe1 112.55(19)
C11 N5 Fe1 142.6(2)
C11 N5 N4 104.7(2)
C8 N3 Fe1 120.9(2)
C8 N3 C4 118.6(3)
C4 N3 Fe1 119.6(2)
N10 N9 C22 116.3(2)
C23 N9 N10 111.1(3)
C23 N9 C22 132.5(3)
N5 N4 C8 116.5(2)
C9 N4 N5 111.1(3)
C9 N4 C8 132.3(3)
C22 N8 Fe1 120.2(2)
C22 N8 C18 119.0(3)
C18 N8 Fe1 120.6(2)
N1 N2 C4 116.2(3)
C3 N2 N1 111.2(2)
C3 N2 C4 132.1(3)
N7 N6 Fe1 112.80(18)
C15 N6 Fe1 142.1(2)
C15 N6 N7 104.8(3)
N2 N1 Fe1 112.38(19)
C1 N1 Fe1 142.9(2)
C1 N1 N2 104.7(3)
N9 N10 Fe1 113.10(19)
C25 N10 Fe1 141.4(2)
C25 N10 N9 105.3(2)
C6 C5 H5 121.3
C4 C5 H5 121.3
C4 C5 C6 117.3(3)
C9 C10 H10 126.9
C9 C10 C11 106.2(3)
C11 C10 H10 126.9
N4 C9 H9 126.6
C10 C9 N4 106.7(3)
C10 C9 H9 126.6
N9 C23 H23 126.7
N9 C23 C24 106.6(3)
C24 C23 H23 126.7
C20 C19 H19 121.5
C18 C19 H19 121.5
C18 C19 C20 116.9(3)
H28A C28 H28B 109.5
H28A C28 H28C 109.5
H28B C28 H28C 109.5
C26 C28 H28A 109.5
C26 C28 H28B 109.5
C26 C28 H28C 109.5
C3 C2 H2 127.2
C3 C2 C1 105.6(3)
C1 C2 H2 127.2
N3 C8 N4 110.2(3)
N3 C8 C7 123.4(3)
C7 C8 N4 126.3(3)
H14A C14 H14B 109.5
H14A C14 H14C 109.5
H14B C14 H14C 109.5
C12 C14 H14A 109.5
C12 C14 H14B 109.5
C12 C14 H14C 109.5
C15 C16 H16 126.9
C17 C16 H16 126.9
C17 C16 C15 106.2(3)
C5 C6 S1 114.4(2)
C7 C6 S1 125.4(2)
C7 C6 C5 120.2(3)
N2 C3 C2 106.9(3)
N2 C3 H3 126.5
C2 C3 H3 126.5
N5 C11 C10 111.2(3)
N5 C11 H11 124.4
C10 C11 H11 124.4
N8 C22 N9 110.4(3)
N8 C22 C21 123.3(3)
C21 C22 N9 126.3(3)
C8 C7 C6 117.1(3)
C8 C7 H7 121.5
C6 C7 H7 121.5
C23 C24 H24 127.0
C23 C24 C25 105.9(3)
C25 C24 H24 127.0
C22 C21 H21 121.3
C22 C21 C20 117.3(3)
C20 C21 H21 121.3
C19 C20 S2 115.2(3)
C21 C20 S2 124.6(2)
C21 C20 C19 120.2(3)
N6 C15 C16 110.9(3)
N6 C15 H15 124.5
C16 C15 H15 124.5
N1 C1 C2 111.6(3)
N1 C1 H1 124.2
C2 C1 H1 124.2
N10 C25 C24 111.1(3)
N10 C25 H25 124.5
C24 C25 H25 124.5
H13A C13 H13B 109.5
H13A C13 H13C 109.5
H13B C13 H13C 109.5
C12 C13 H13A 109.5
C12 C13 H13B 109.5
C12 C13 H13C 109.5
S1 C12 H12 109.7
C14 C12 S1 110.2(2)
C14 C12 C13 111.4(3)
C14 C12 H12 109.7
C13 C12 S1 106.0(2)
C13 C12 H12 109.7
N7 C17 C16 106.7(3)
N7 C17 H17 126.6
C16 C17 H17 126.6
S2 C26 H26 108.8
C28 C26 S2 107.0(2)
C28 C26 H26 108.8
C27 C26 S2 111.7(2)
C27 C26 C28 111.6(3)
C27 C26 H26 108.8
N3 C4 N2 110.9(3)
N3 C4 C5 123.4(3)
C5 C4 N2 125.6(3)
C26 C27 H27A 109.5
C26 C27 H27B 109.5
C26 C27 H27C 109.5
H27A C27 H27B 109.5
H27A C27 H27C 109.5
H27B C27 H27C 109.5
N8 C18 N7 110.6(3)
N8 C18 C19 123.2(3)
C19 C18 N7 126.2(3)
N5B Fe1B N10B 91.95(11)
N5B Fe1B N1B 160.00(10)
N5B Fe1B N6B 91.43(11)
N3B Fe1B N5B 80.14(11)
N3B Fe1B N10B 102.63(11)
N3B Fe1B N1B 79.96(11)
N3B Fe1B N8B 173.61(12)
N3B Fe1B N6B 97.70(11)
N1B Fe1B N10B 90.46(11)
N1B Fe1B N6B 93.18(11)
N8B Fe1B N5B 94.03(11)
N8B Fe1B N10B 80.04(11)
N8B Fe1B N1B 105.94(11)
N8B Fe1B N6B 79.73(11)
N6B Fe1B N10B 159.67(10)
C20B S2B C26B 104.66(15)
C6B S1B C12B 104.61(15)
N4B N5B Fe1B 112.9(2)
C11B N5B Fe1B 141.4(2)
C11B N5B N4B 105.5(3)
C4B N3B Fe1B 121.0(2)
C4B N3B C8B 118.7(3)
C8B N3B Fe1B 120.2(2)
N9B N10B Fe1B 111.82(19)
C25B N10B Fe1B 142.9(2)
C25B N10B N9B 105.2(2)
N2B N1B Fe1B 112.19(18)
C1B N1B Fe1B 142.4(2)
C1B N1B N2B 105.3(3)
N10B N9B C22B 116.8(2)
C23B N9B N10B 110.8(3)
C23B N9B C22B 132.3(3)
N5B N4B C8B 116.6(3)
C9B N4B N5B 110.5(3)
C9B N4B C8B 132.9(3)
N6B N7B C18B 116.2(3)
C17B N7B N6B 111.0(2)
C17B N7B C18B 132.3(3)
C18B N8B Fe1B 119.5(2)
C18B N8B C22B 118.9(3)
C22B N8B Fe1B 120.2(2)
N7B N6B Fe1B 112.24(19)
C15B N6B Fe1B 142.8(2)
C15B N6B N7B 104.9(3)
N1B N2B C4B 116.7(3)
C3B N2B N1B 110.7(2)
C3B N2B C4B 132.3(3)
N6B C15B H15B 124.3
N6B C15B C16B 111.3(3)
C16B C15B H15B 124.3
C21B C20B S2B 123.9(2)
C21B C20B C19B 120.7(3)
C19B C20B S2B 115.4(2)
H13D C13B H13E 109.5
H13D C13B H13F 109.5
H13E C13B H13F 109.5
C12B C13B H13D 109.5
C12B C13B H13E 109.5
C12B C13B H13F 109.5
C9B C10B H10B 127.0
C9B C10B C11B 105.9(3)
C11B C10B H10B 127.0
C6B C5B H5B 121.7
C4B C5B H5B 121.7
C4B C5B C6B 116.6(3)
C5B C6B S1B 115.7(3)
C7B C6B S1B 123.6(2)
C7B C6B C5B 120.6(3)
N8B C18B N7B 111.0(3)
N8B C18B C19B 123.0(3)
C19B C18B N7B 125.9(3)
N3B C4B N2B 109.9(3)
N3B C4B C5B 123.9(3)
C5B C4B N2B 126.2(3)
N4B C9B H9B 126.4
C10B C9B N4B 107.2(3)
C10B C9B H9B 126.4
S2B C26B H26B 109.4
C28B C26B S2B 106.4(2)
C28B C26B H26B 109.4
C27B C26B S2B 110.6(2)
C27B C26B H26B 109.4
C27B C26B C28B 111.6(3)
N10B C25B H25B 124.5
N10B C25B C24B 111.0(3)
C24B C25B H25B 124.5
H14D C14B H14E 109.5
H14D C14B H14F 109.5
H14E C14B H14F 109.5
C12B C14B H14D 109.5
C12B C14B H14E 109.5
C12B C14B H14F 109.5
N5B C11B C10B 110.9(3)
N5B C11B H11B 124.6
C10B C11B H11B 124.6
C6B C7B H7B 121.6
C8B C7B C6B 116.9(3)
C8B C7B H7B 121.6
C3B C2B H2B 127.1
C3B C2B C1B 105.8(3)
C1B C2B H2B 127.1
N3B C8B N4B 110.1(3)
N3B C8B C7B 123.3(3)
C7B C8B N4B 126.5(3)
N2B C3B C2B 107.2(3)
N2B C3B H3B 126.4
C2B C3B H3B 126.4
N7B C17B H17B 126.5
N7B C17B C16B 107.0(3)
C16B C17B H17B 126.5
C20B C21B H21B 121.6
C22B C21B C20B 116.7(3)
C22B C21B H21B 121.6
N1B C1B C2B 111.0(3)
N1B C1B H1B 124.5
C2B C1B H1B 124.5
N9B C23B H23B 126.6
N9B C23B C24B 106.7(3)
C24B C23B H23B 126.6
C26B C28B H28D 109.5
C26B C28B H28E 109.5
C26B C28B H28F 109.5
H28D C28B H28E 109.5
H28D C28B H28F 109.5
H28E C28B H28F 109.5
C15B C16B H16B 127.2
C17B C16B C15B 105.6(3)
C17B C16B H16B 127.2
S1B C12B H12B 109.8
C13B C12B S1B 105.8(2)
C13B C12B C14B 111.9(3)
C13B C12B H12B 109.8
C14B C12B S1B 109.7(2)
C14B C12B H12B 109.8
C25B C24B H24B 126.8
C23B C24B C25B 106.3(3)
C23B C24B H24B 126.8
C26B C27B H27D 109.5
C26B C27B H27E 109.5
C26B C27B H27F 109.5
H27D C27B H27E 109.5
H27D C27B H27F 109.5
H27E C27B H27F 109.5
C20B C19B H19B 121.4
C18B C19B C20B 117.1(3)
C18B C19B H19B 121.4
N8B C22B N9B 110.4(3)
N8B C22B C21B 123.5(3)
C21B C22B N9B 126.0(3)
N3C Fe1C N6C 102.59(11)
N3C Fe1C N5C 79.95(11)
N3C Fe1C N1C 79.85(11)
N3C Fe1C N10C 97.52(11)
N5C Fe1C N6C 92.00(11)
N5C Fe1C N1C 159.74(10)
N5C Fe1C N10C 91.22(11)
N1C Fe1C N6C 90.93(11)
N1C Fe1C N10C 92.89(11)
N8C Fe1C N6C 79.81(11)
N8C Fe1C N3C 176.74(12)
N8C Fe1C N5C 97.84(11)
N8C Fe1C N1C 102.41(11)
N8C Fe1C N10C 80.08(11)
N10C Fe1C N6C 159.88(10)
C6C S1C C12C 105.02(16)
C20C S2C C26C 104.97(15)
N7C N6C Fe1C 111.75(19)
C15C N6C Fe1C 143.1(2)
C15C N6C N7C 105.2(2)
C8C N3C Fe1C 120.2(2)
C8C N3C C4C 118.8(3)
C4C N3C Fe1C 120.7(2)
N4C N5C Fe1C 112.56(19)
C11C N5C Fe1C 142.5(2)
C11C N5C N4C 105.0(2)
N2C N1C Fe1C 112.84(18)
C1C N1C Fe1C 142.4(2)
C1C N1C N2C 104.8(3)
C22C N8C Fe1C 119.9(2)
C22C N8C C18C 118.9(3)
C18C N8C Fe1C 120.9(2)
N5C N4C C8C 116.3(2)
C9C N4C N5C 111.0(3)
C9C N4C C8C 132.5(3)
N6C N7C C18C 116.8(2)
C17C N7C N6C 110.5(3)
C17C N7C C18C 132.5(3)
N9C N10C Fe1C 111.87(19)
C25C N10C Fe1C 143.6(2)
C25C N10C N9C 104.5(3)
N10C N9C C22C 116.5(3)
C23C N9C N10C 111.2(2)
C23C N9C C22C 132.0(3)
N1C N2C C4C 116.1(3)
C3C N2C N1C 111.1(2)
C3C N2C C4C 132.8(3)
H13G C13C H13H 109.5
H13G C13C H13I 109.5
H13H C13C H13I 109.5
C12C C13C H13G 109.5
C12C C13C H13H 109.5
C12C C13C H13I 109.5
N8C C22C N9C 111.0(3)
N8C C22C C21C 123.2(3)
C21C C22C N9C 125.8(3)
N10C C25C H25C 124.2
N10C C25C C24C 111.6(3)
C24C C25C H25C 124.2
C9C C10C H10C 127.1
C9C C10C C11C 105.8(3)
C11C C10C H10C 127.1
S2C C26C H26C 109.5
C27C C26C S2C 105.5(2)
C27C C26C H26C 109.5
C27C C26C C28C 112.4(3)
C28C C26C S2C 110.4(2)
C28C C26C H26C 109.5
N1C C1C H1C 124.3
N1C C1C C2C 111.3(3)
C2C C1C H1C 124.3
C26C C27C H27G 109.5
C26C C27C H27H 109.5
C26C C27C H27I 109.5
H27G C27C H27H 109.5
H27G C27C H27I 109.5
H27H C27C H27I 109.5
N8C C18C N7C 110.3(3)
N8C C18C C19C 123.0(3)
C19C C18C N7C 126.7(3)
C26C C28C H28G 109.5
C26C C28C H28H 109.5
C26C C28C H28I 109.5
H28G C28C H28H 109.5
H28G C28C H28I 109.5
H28H C28C H28I 109.5
C6C C5C H5C 121.7
C4C C5C H5C 121.7
C4C C5C C6C 116.6(3)
N6C C15C H15C 124.3
N6C C15C C16C 111.5(3)
C16C C15C H15C 124.3
C22C C21C H21C 121.3
C22C C21C C20C 117.4(3)
C20C C21C H21C 121.3
N4C C9C C10C 107.1(3)
N4C C9C H9C 126.4
C10C C9C H9C 126.4
N3C C8C N4C 110.7(3)
N3C C8C C7C 123.4(3)
C7C C8C N4C 125.9(3)
N9C C23C H23C 126.5
N9C C23C C24C 107.0(3)
C24C C23C H23C 126.5
C15C C16C H16C 127.0
C17C C16C C15C 106.0(3)
C17C C16C H16C 127.0
C21C C20C S2C 114.6(2)
C19C C20C S2C 125.0(2)
C19C C20C C21C 120.4(3)
N5C C11C C10C 111.1(3)
N5C C11C H11C 124.4
C10C C11C H11C 124.4
C25C C24C H24C 127.1
C23C C24C C25C 105.7(3)
C23C C24C H24C 127.1
C1C C2C H2C 127.1
C3C C2C C1C 105.9(3)
C3C C2C H2C 127.1
C8C C7C H7C 121.5
C8C C7C C6C 117.0(3)
C6C C7C H7C 121.5
N2C C3C C2C 106.9(3)
N2C C3C H3C 126.6
C2C C3C H3C 126.6
N7C C17C C16C 106.9(3)
N7C C17C H17C 126.6
C16C C17C H17C 126.6
C5C C6C S1C 114.9(2)
C7C C6C S1C 124.3(2)
C7C C6C C5C 120.9(3)
H14G C14C H14H 109.5
H14G C14C H14I 109.5
H14H C14C H14I 109.5
C12C C14C H14G 109.5
C12C C14C H14H 109.5
C12C C14C H14I 109.5
N3C C4C N2C 110.5(3)
N3C C4C C5C 123.3(3)
C5C C4C N2C 126.2(3)
S1C C12C H12C 109.3
C13C C12C S1C 112.0(3)
C13C C12C C14C 112.0(3)
C13C C12C H12C 109.3
C14C C12C S1C 104.9(2)
C14C C12C H12C 109.3
C18C C19C C20C 117.1(3)
C18C C19C H19C 121.4
C20C C19C H19C 121.4
F1C B1C F4C 109.0(3)
F1C B1C F3C 109.5(3)
F1C B1C F2C 110.3(3)
F4C B1C F3C 109.1(3)
F2C B1C F4C 109.7(3)
F2C B1C F3C 109.3(3)
F6C B2C F5C 109.9(3)
F6C B2C F8C 109.1(3)
F7C B2C F6C 110.5(3)
F7C B2C F5C 108.7(3)
F7C B2C F8C 109.0(3)
F5C B2C F8C 109.6(3)
F2 B1 F4 109.7(3)
F2 B1 F3 109.5(3)
F4 B1 F3 108.7(3)
F1 B1 F2 109.3(3)
F1 B1 F4 109.7(3)
F1 B1 F3 110.0(3)
F7B B2B F8B 110.2(3)
F7B B2B F5B 110.1(3)
F7B B2B F6B 109.4(3)
F5B B2B F8B 108.9(3)
F5B B2B F6B 109.7(3)
F6B B2B F8B 108.5(3)
F5 B2 F7 108.9(3)
F5 B2 F6 109.6(3)
F5 B2 F8 111.2(3)
F6 B2 F7 110.5(3)
F6 B2 F8 108.8(3)
F8 B2 F7 107.8(3)
F2B B1B F4B 109.7(3)
F2B B1B F3B 110.5(3)
F2B B1B F1B 109.3(3)
F3B B1B F4B 109.2(3)
F3B B1B F1B 109.3(3)
F1B B1B F4B 108.7(3)
O1C N11C O2C 123.9(3)
O1C N11C C29C 117.7(3)
O2C N11C C29C 118.4(3)
N11C C29C H29A 109.5
N11C C29C H29B 109.5
N11C C29C H29C 109.5
H29A C29C H29B 109.5
H29A C29C H29C 109.5
H29B C29C H29C 109.5
O1B N11B C29B 119.3(3)
O2B N11B O1B 122.9(3)
O2B N11B C29B 117.8(3)
N11B C29B H29D 109.5
N11B C29B H29E 109.5
N11B C29B H29F 109.5
H29D C29B H29E 109.5
H29D C29B H29F 109.5
H29E C29B H29F 109.5
O2 N11 C29 116.9(3)
O1 N11 O2 124.4(3)
O1 N11 C29 118.6(3)
N11 C29 H29G 109.5
N11 C29 H29H 109.5
N11 C29 H29I 109.5
H29G C29 H29H 109.5
H29G C29 H29I 109.5
H29H C29 H29I 109.5

loop_
_geom_bond_atom_site_label_1
_geom_bond_atom_site_label_2
_geom_bond_distance
Fe1 N5 1.986(3)
Fe1 N3 1.905(2)
Fe1 N8 1.904(2)
Fe1 N6 1.978(3)
Fe1 N1 1.978(3)
Fe1 N10 1.962(3)
S1 C6 1.748(3)
S1 C12 1.821(3)
S2 C20 1.757(3)
S2 C26 1.829(3)
N7 N6 1.387(3)
N7 C17 1.351(4)
N7 C18 1.405(4)
N5 N4 1.381(3)
N5 C11 1.330(4)
N3 C8 1.334(4)
N3 C4 1.338(4)
N9 N10 1.376(3)
N9 C23 1.361(4)
N9 C22 1.407(4)
N4 C9 1.365(4)
N4 C8 1.404(4)
N8 C22 1.335(4)
N8 C18 1.336(4)
N2 N1 1.384(3)
N2 C3 1.358(4)
N2 C4 1.408(4)
N6 C15 1.327(4)
N1 C1 1.324(4)
N10 C25 1.319(4)
C5 H5 0.9500
C5 C6 1.407(4)
C5 C4 1.370(4)
C10 H10 0.9500
C10 C9 1.363(4)
C10 C11 1.403(4)
C9 H9 0.9500
C23 H23 0.9500
C23 C24 1.366(4)
C19 H19 0.9500
C19 C20 1.411(4)
C19 C18 1.374(4)
C28 H28A 0.9800
C28 H28B 0.9800
C28 H28C 0.9800
C28 C26 1.528(4)
C2 H2 0.9500
C2 C3 1.369(4)
C2 C1 1.407(4)
C8 C7 1.384(4)
C14 H14A 0.9800
C14 H14B 0.9800
C14 H14C 0.9800
C14 C12 1.523(4)
C16 H16 0.9500
C16 C15 1.402(4)
C16 C17 1.369(4)
C6 C7 1.394(4)
C3 H3 0.9500
C11 H11 0.9500
C22 C21 1.374(4)
C7 H7 0.9500
C24 H24 0.9500
C24 C25 1.407(4)
C21 H21 0.9500
C21 C20 1.394(5)
C15 H15 0.9500
C1 H1 0.9500
C25 H25 0.9500
C13 H13A 0.9800
C13 H13B 0.9800
C13 H13C 0.9800
C13 C12 1.532(4)
C12 H12 1.0000
C17 H17 0.9500
C26 H26 1.0000
C26 C27 1.510(5)
C27 H27A 0.9800
C27 H27B 0.9800
C27 H27C 0.9800
Fe1B N5B 1.959(3)
Fe1B N3B 1.896(2)
Fe1B N10B 1.986(3)
Fe1B N1B 1.977(3)
Fe1B N8B 1.903(2)
Fe1B N6B 1.982(3)
S2B C20B 1.752(3)
S2B C26B 1.824(3)
S1B C6B 1.751(3)
S1B C12B 1.835(3)
N5B N4B 1.377(3)
N5B C11B 1.324(4)
N3B C4B 1.335(4)
N3B C8B 1.342(4)
N10B N9B 1.384(3)
N10B C25B 1.319(4)
N1B N2B 1.386(3)
N1B C1B 1.321(4)
N9B C23B 1.361(4)
N9B C22B 1.402(4)
N4B C9B 1.363(4)
N4B C8B 1.403(4)
N7B N6B 1.380(3)
N7B C18B 1.400(4)
N7B C17B 1.356(4)
N8B C18B 1.336(4)
N8B C22B 1.337(4)
N6B C15B 1.321(4)
N2B C4B 1.410(4)
N2B C3B 1.354(4)
C15B H15B 0.9500
C15B C16B 1.405(5)
C20B C21B 1.399(4)
C20B C19B 1.404(4)
C13B H13D 0.9800
C13B H13E 0.9800
C13B H13F 0.9800
C13B C12B 1.513(4)
C10B H10B 0.9500
C10B C9B 1.361(4)
C10B C11B 1.404(4)
C5B H5B 0.9500
C5B C6B 1.409(4)
C5B C4B 1.370(4)
C6B C7B 1.404(5)
C18B C19B 1.381(4)
C9B H9B 0.9500
C26B H26B 1.0000
C26B C28B 1.523(4)
C26B C27B 1.524(4)
C25B H25B 0.9500
C25B C24B 1.404(4)
C14B H14D 0.9800
C14B H14E 0.9800
C14B H14F 0.9800
C14B C12B 1.518(5)
C11B H11B 0.9500
C7B H7B 0.9500
C7B C8B 1.374(4)
C2B H2B 0.9500
C2B C3B 1.368(4)
C2B C1B 1.408(4)
C3B H3B 0.9500
C17B H17B 0.9500
C17B C16B 1.366(4)
C21B H21B 0.9500
C21B C22B 1.381(4)
C1B H1B 0.9500
C23B H23B 0.9500
C23B C24B 1.362(4)
C28B H28D 0.9800
C28B H28E 0.9800
C28B H28F 0.9800
C16B H16B 0.9500
C12B H12B 1.0000
C24B H24B 0.9500
C27B H27D 0.9800
C27B H27E 0.9800
C27B H27F 0.9800
C19B H19B 0.9500
Fe1C N6C 1.992(3)
Fe1C N3C 1.901(2)
Fe1C N5C 1.965(3)
Fe1C N1C 1.970(3)
Fe1C N8C 1.900(3)
Fe1C N10C 1.982(3)
S1C C6C 1.757(3)
S1C C12C 1.821(3)
S2C C26C 1.824(3)
S2C C20C 1.751(3)
N6C N7C 1.392(3)
N6C C15C 1.311(4)
N3C C8C 1.333(4)
N3C C4C 1.334(4)
N5C N4C 1.386(3)
N5C C11C 1.321(4)
N1C N2C 1.387(3)
N1C C1C 1.323(4)
N8C C22C 1.338(4)
N8C C18C 1.341(4)
N4C C9C 1.355(4)
N4C C8C 1.400(4)
N7C C18C 1.400(4)
N7C C17C 1.363(4)
N10C N9C 1.386(3)
N10C C25C 1.327(4)
N9C C22C 1.401(4)
N9C C23C 1.360(4)
N2C C3C 1.349(4)
N2C C4C 1.408(4)
C13C H13G 0.9800
C13C H13H 0.9800
C13C H13I 0.9800
C13C C12C 1.505(5)
C22C C21C 1.373(4)
C25C H25C 0.9500
C25C C24C 1.407(5)
C10C H10C 0.9500
C10C C9C 1.365(4)
C10C C11C 1.411(4)
C26C H26C 1.0000
C26C C27C 1.524(4)
C26C C28C 1.525(4)
C1C H1C 0.9500
C1C C2C 1.398(4)
C27C H27G 0.9800
C27C H27H 0.9800
C27C H27I 0.9800
C18C C19C 1.383(4)
C28C H28G 0.9800
C28C H28H 0.9800
C28C H28I 0.9800
C5C H5C 0.9500
C5C C6C 1.404(4)
C5C C4C 1.382(4)
C15C H15C 0.9500
C15C C16C 1.406(4)
C21C H21C 0.9500
C21C C20C 1.401(4)
C9C H9C 0.9500
C8C C7C 1.379(4)
C23C H23C 0.9500
C23C C24C 1.365(4)
C16C H16C 0.9500
C16C C17C 1.364(4)
C20C C19C 1.397(5)
C11C H11C 0.9500
C24C H24C 0.9500
C2C H2C 0.9500
C2C C3C 1.372(4)
C7C H7C 0.9500
C7C C6C 1.391(4)
C3C H3C 0.9500
C17C H17C 0.9500
C14C H14G 0.9800
C14C H14H 0.9800
C14C H14I 0.9800
C14C C12C 1.544(4)
C12C H12C 1.0000
C19C H19C 0.9500
F1C B1C 1.389(4)
F4C B1C 1.403(4)
F3C B1C 1.411(4)
F2C B1C 1.395(4)
F6C B2C 1.392(4)
F7C B2C 1.381(4)
F5C B2C 1.399(4)
F8C B2C 1.402(4)
F2 B1 1.395(4)
F4 B1 1.402(4)
F3 B1 1.410(4)
F1 B1 1.389(4)
F8B B2B 1.403(4)
F7B B2B 1.386(4)
F5B B2B 1.399(4)
F6B B2B 1.400(4)
F7 B2 1.401(4)
F5 B2 1.374(5)
F6 B2 1.381(4)
F8 B2 1.397(4)
F4B B1B 1.410(4)
F2B B1B 1.392(4)
F3B B1B 1.395(4)
F1B B1B 1.402(4)
O1C N11C 1.221(3)
O2C N11C 1.231(3)
N11C C29C 1.488(4)
C29C H29A 0.9800
C29C H29B 0.9800
C29C H29C 0.9800
O1B N11B 1.221(4)
O2B N11B 1.206(4)
N11B C29B 1.484(4)
C29B H29D 0.9800
C29B H29E 0.9800
C29B H29F 0.9800
O2 N11 1.225(4)
O1 N11 1.214(4)
N11 C29 1.485(4)
C29 H29G 0.9800
C29 H29H 0.9800
C29 H29I 0.9800

loop_
_exptl_oxdiff_crystal_face_indexfrac_h
_exptl_oxdiff_crystal_face_indexfrac_k
_exptl_oxdiff_crystal_face_indexfrac_l
_exptl_oxdiff_crystal_face_x
_exptl_oxdiff_crystal_face_y
_exptl_oxdiff_crystal_face_z
-1.0427 43.8927 -11.9630 0.3951 0.8300 0.3712
-0.9573 -43.8975 11.9627 -0.3636 -0.7967 -0.4485
22.0084 -9.9276 -2.0001 -0.2626 -0.5536 0.7877
-21.0122 13.9206 1.0036 0.2781 0.6109 -0.7124
-3.9839 -25.9721 -21.9928 0.8853 -0.4257 -0.2051
1.9860 23.9725 22.9903 -0.8874 0.4222 0.1062
-12.9975 5.9772 24.9757 -0.7017 0.3384 -0.6216
